data_7050996
loop_
_publ_author_name
'Collings, Jonathan C.'
'Roscoe, Karl P.'
'Robins, Edward G.'
'Batsanov, Andrei S.'
'Stimson, Lorna M.'
'Howard, Judith A. K.'
'Clark, Stewart J.'
'Marder, Todd B.'

_publ_section_title
;
  Arene--perfluoroarene interactions in crystal engineering 8: structures
  of 1:1 complexes of hexafluorobenzene with fused-ring polyaromatic
  hydrocarbons
;
_journal_issue 12
_journal_name_full 'New Journal of Chemistry'
_journal_page_first 1740
_journal_page_last 1746
_journal_paper_doi 10.1039/B207102A
_journal_volume 26
_journal_year 2002
_chemical_formula_moiety 'C14 H10,C6 F6'
_chemical_formula_sum 'C20 H10 F6'
_chemical_formula_weight 364.28
_chemical_name_systematic
;
hexafluorobenzene : anthracene
;
_space_group_IT_number 15
_symmetry_cell_setting monoclinic
_symmetry_space_group_name_Hall '-C 2yc'
_symmetry_space_group_name_H-M 'C 1 2/c 1'
_atom_sites_solution_hydrogens geom
_atom_sites_solution_primary direct
_atom_sites_solution_secondary difmap
_audit_creation_method SHELXL
_cell_angle_alpha 90.00
_cell_angle_beta 118.39(3)
_cell_angle_gamma 90.00
_cell_formula_units_Z 4
_cell_length_a 16.122(3)
_cell_length_b 12.086(2)
_cell_length_c 8.955(2)
_cell_measurement_reflns_used 25
_cell_measurement_temperature 150(2)
_cell_measurement_theta_max 32.5
_cell_measurement_theta_min 22.0
_cell_volume 1535.0(7)
_computing_cell_refinement MSC/AFC
_computing_data_collection MSC/AFC
_computing_data_reduction TEXSAN
_computing_molecular_graphics SHELXTL
_computing_publication_material SHELXTL
_computing_structure_refinement 'SHELXL-93 (Sheldrick, 1993)'
_computing_structure_solution 'SHELXS-86 (Sheldrick, 1990)'
_diffrn_ambient_temperature 150(2)
_diffrn_measurement_device 'Rigaku AFC6S 4-circle diffractometer'
_diffrn_measurement_method 2\q/\w
_diffrn_radiation_monochromator graphite
_diffrn_radiation_source 'fine-focus sealed tube'
_diffrn_radiation_type CuK\a
_diffrn_radiation_wavelength 1.54178
_diffrn_reflns_av_R_equivalents 0.0446
_diffrn_reflns_av_sigmaI/netI 0.0225
_diffrn_reflns_limit_h_max 20
_diffrn_reflns_limit_h_min -1
_diffrn_reflns_limit_k_max 15
_diffrn_reflns_limit_k_min -1
_diffrn_reflns_limit_l_max 10
_diffrn_reflns_limit_l_min -11
_diffrn_reflns_number 1608
_diffrn_reflns_theta_max 75.03
_diffrn_reflns_theta_min 4.81
_diffrn_standards_decay_% 0.12
_diffrn_standards_interval_count 147
_diffrn_standards_number 3
_exptl_absorpt_coefficient_mu 1.249
_exptl_absorpt_correction_T_max 1.0000
_exptl_absorpt_correction_T_min 0.8892
_exptl_absorpt_correction_type psi-scan
_exptl_absorpt_process_details 'TEXSAN V5.1 (MSC,1989) on 108 \y-scans of 3 reflections'
_exptl_crystal_colour Colourless
_exptl_crystal_density_diffrn 1.576
_exptl_crystal_density_meas ?
_exptl_crystal_density_method .
_exptl_crystal_description Prism
_exptl_crystal_F_000 736
_exptl_crystal_size_max 0.4
_exptl_crystal_size_mid 0.2
_exptl_crystal_size_min 0.2
_refine_diff_density_max 0.301
_refine_diff_density_min -0.392
_refine_diff_density_rms 0.062
_refine_ls_extinction_method none
_refine_ls_goodness_of_fit_all 1.049
_refine_ls_goodness_of_fit_obs 1.076
_refine_ls_hydrogen_treatment refall
_refine_ls_matrix_type full
_refine_ls_number_parameters 140
_refine_ls_number_reflns 1268
_refine_ls_number_restraints 0
_refine_ls_restrained_S_all 1.091
_refine_ls_restrained_S_obs 1.076
_refine_ls_R_factor_all 0.0575
_refine_ls_R_factor_obs 0.0501
_refine_ls_shift/esd_max 0.000
_refine_ls_shift/esd_mean 0.000
_refine_ls_structure_factor_coef Fsqd
_refine_ls_weighting_details 'w==1/[\s^2^(Fo^2^)+(0.0962P)^2^+1.0534P] where P==(Fo^2^+2Fc^2^)/3'
_refine_ls_weighting_scheme calc
_refine_ls_wR_factor_all 0.1551
_refine_ls_wR_factor_obs 0.1437
_reflns_number_observed 1133
_reflns_number_total 1279
_reflns_observed_criterion I>2\s(I)
_cod_data_source_file b207102a.txt
_cod_data_source_block (2)
_cod_depositor_comments
;
The following automatic conversions were performed:
'_symmetry_cell_setting' value 'Monoclinic' changed to 'monoclinic'
according to '/home/saulius/struct/CIF-dictionaries/cif_core.dic'
dictionary named 'cif_core.dic' version 2.4.1 from 2010-06-29.

Automatic conversion script
Id: cif_fix_enum 1527 2010-12-29 10:47:43Z saulius 

The following automatic conversions were performed:

'_refine_ls_weighting_scheme' value 'calc
w==1/[\s^2^(Fo^2^)+(0.0962P)^2^+1.0534P] where P==(Fo^2^+2Fc^2^)/3'
was changed to 'calc'. New tag '_refine_ls_weighting_details' was
created. The value of the new tag was set to
'w==1/[\s^2^(Fo^2^)+(0.0962P)^2^+1.0534P] where P==(Fo^2^+2Fc^2^)/3'.

Automatic conversion script
Id: cif_fix_values 3143 2015-03-26 13:38:13Z robertas 
;
_cod_original_cell_volume 1535.0(5)
_cod_database_code 7050996

loop_
_symmetry_equiv_pos_as_xyz
'x, y, z'
'-x, y, -z+1/2'
'x+1/2, y+1/2, z'
'-x+1/2, y+1/2, -z+1/2'
'-x, -y, -z'
'x, -y, z-1/2'
'-x+1/2, -y+1/2, -z'
'x+1/2, -y+1/2, z-1/2'

loop_
_atom_site_aniso_label
_atom_site_aniso_U_11
_atom_site_aniso_U_22
_atom_site_aniso_U_33
_atom_site_aniso_U_23
_atom_site_aniso_U_13
_atom_site_aniso_U_12
C1 0.0281(10) 0.0205(7) 0.0262(8) -0.0013(6) 0.0145(7) 0.0008(7)
C2 0.0226(9) 0.0266(9) 0.0212(7) 0.0003(6) 0.0110(7) 0.0001(7)
C3 0.0327(10) 0.0293(9) 0.0305(8) 0.0046(7) 0.0187(7) -0.0007(8)
C4 0.0361(10) 0.0415(11) 0.0313(9) 0.0048(7) 0.0230(8) -0.0017(9)
C5 0.0349(11) 0.0438(12) 0.0301(9) -0.0032(7) 0.0227(8) 0.0024(9)
C6 0.0307(10) 0.0318(10) 0.0288(8) -0.0040(6) 0.0180(7) 0.0009(8)
C7 0.0225(9) 0.0265(9) 0.0216(7) -0.0015(6) 0.0118(6) 0.0020(7)
C11 0.0331(14) 0.0272(12) 0.0247(10) 0.000 0.0153(10) 0.000
C12 0.0264(9) 0.0390(11) 0.0216(8) -0.0014(6) 0.0151(7) 0.0037(8)
C13 0.0269(10) 0.0384(11) 0.0251(8) 0.0044(6) 0.0139(7) -0.0027(8)
C14 0.0299(14) 0.0263(13) 0.0338(12) 0.000 0.0131(10) 0.000
F11 0.0655(12) 0.0282(9) 0.0442(8) 0.000 0.0339(8) 0.000
F12 0.0447(7) 0.0500(7) 0.0321(6) -0.0046(5) 0.0277(5) 0.0064(5)
F13 0.0401(7) 0.0513(8) 0.0389(6) 0.0107(5) 0.0248(5) -0.0086(5)
F14 0.0557(11) 0.0267(9) 0.0621(10) 0.000 0.0286(9) 0.000

loop_
_atom_site_label
_atom_site_type_symbol
_atom_site_fract_x
_atom_site_fract_y
_atom_site_fract_z
_atom_site_U_iso_or_equiv
_atom_site_thermal_displace_type
_atom_site_occupancy
_atom_site_calc_flag
_atom_site_refinement_flags
_atom_site_disorder_group
C1 C 0.24817(11) 0.36525(14) 0.5117(2) 0.0243(4) Uani 1 d . .
H1 H 0.2476(12) 0.4440(18) 0.5235(21) 0.026(5) Uiso 1 d . .
C2 C 0.28572(11) 0.31787(14) 0.4142(2) 0.0232(4) Uani 1 d . .
C3 C 0.32340(13) 0.3826(2) 0.3267(2) 0.0293(4) Uani 1 d . .
H3 H 0.3206(15) 0.4617(20) 0.3414(26) 0.041(6) Uiso 1 d . .
C4 C 0.35844(14) 0.3335(2) 0.2322(2) 0.0334(5) Uani 1 d . .
H4 H 0.3834(16) 0.3780(22) 0.1828(30) 0.051(7) Uiso 1 d . .
C5 C 0.36003(15) 0.2165(2) 0.2196(2) 0.0333(5) Uani 1 d . .
H5 H 0.3857(15) 0.1878(21) 0.1544(28) 0.042(6) Uiso 1 d . .
C6 C 0.32629(13) 0.1517(2) 0.3024(2) 0.0289(5) Uani 1 d . .
H6 H 0.3274(15) 0.0690(21) 0.2930(27) 0.044(6) Uiso 1 d . .
C7 C 0.28727(11) 0.19875(14) 0.4021(2) 0.0230(4) Uani 1 d . .
C11 C 0.5000 0.1177(2) 0.7500 0.0277(6) Uani 1 d S .
C12 C 0.53673(11) 0.1736(2) 0.6617(2) 0.0275(5) Uani 1 d . .
C13 C 0.53692(12) 0.2881(2) 0.6613(2) 0.0295(5) Uani 1 d . .
C14 C 0.5000 0.3437(2) 0.7500 0.0308(6) Uani 1 d S .
F11 F 0.5000 0.00631(13) 0.7500 0.0427(5) Uani 1 d S .
F12 F 0.57298(8) 0.11795(11) 0.57671(12) 0.0384(4) Uani 1 d . .
F13 F 0.57270(8) 0.34264(11) 0.57532(13) 0.0409(4) Uani 1 d . .
F14 F 0.5000 0.45495(14) 0.7500 0.0479(5) Uani 1 d S .

loop_
_atom_type_symbol
_atom_type_description
_atom_type_scat_dispersion_real
_atom_type_scat_dispersion_imag
_atom_type_scat_source
C C 0.0181 0.0091 'International Tables Vol C Tables 4.2.6.8 and 6.1.1.4'
H H 0.0000 0.0000 'International Tables Vol C Tables 4.2.6.8 and 6.1.1.4'
F F 0.0727 0.0534 'International Tables Vol C Tables 4.2.6.8 and 6.1.1.4'

loop_
_geom_angle_atom_site_label_1
_geom_angle_atom_site_label_2
_geom_angle_atom_site_label_3
_geom_angle
_geom_angle_site_symmetry_1
_geom_angle_site_symmetry_3
_geom_angle_publ_flag
C7 C1 C2 122.1(2) 7_556 . ?
C1 C2 C3 122.7(2) . . ?
C1 C2 C7 118.84(15) . . ?
C3 C2 C7 118.50(15) . . ?
C4 C3 C2 120.8(2) . . ?
C3 C4 C5 120.9(2) . . ?
C6 C5 C4 120.3(2) . . ?
C5 C6 C7 121.4(2) . . ?
C1 C7 C6 122.9(2) 7_556 . ?
C1 C7 C2 119.04(15) 7_556 . ?
C6 C7 C2 118.08(15) . . ?
F11 C11 C12 119.57(12) . 2_656 ?
F11 C11 C12 119.56(12) . . ?
C12 C11 C12 120.9(2) 2_656 . ?
F12 C12 C11 120.3(2) . . ?
F12 C12 C13 119.9(2) . . ?
C11 C12 C13 119.8(2) . . ?
F13 C13 C14 121.1(2) . . ?
F13 C13 C12 119.8(2) . . ?
C14 C13 C12 119.1(2) . . ?
F14 C14 C13 119.30(12) . 2_656 ?
F14 C14 C13 119.30(12) . . ?
C13 C14 C13 121.4(2) 2_656 . ?

loop_
_geom_bond_atom_site_label_1
_geom_bond_atom_site_label_2
_geom_bond_distance
_geom_bond_site_symmetry_2
_geom_bond_publ_flag
C1 C7 1.393(2) 7_556 ?
C1 C2 1.400(2) . ?
C2 C3 1.431(2) . ?
C2 C7 1.445(2) . ?
C3 C4 1.358(3) . ?
C4 C5 1.420(3) . ?
C5 C6 1.357(3) . ?
C6 C7 1.431(2) . ?
C7 C1 1.393(2) 7_556 ?
C11 F11 1.346(3) . ?
C11 C12 1.371(2) 2_656 ?
C11 C12 1.371(2) . ?
C12 F12 1.340(2) . ?
C12 C13 1.384(3) . ?
C13 F13 1.335(2) . ?
C13 C14 1.373(2) . ?
C14 F14 1.344(3) . ?
C14 C13 1.373(2) 2_656 ?
